data_7016104
loop_
_publ_author_name
'Saha Roy, Amit'
'Saha, Pinaki'
'Mitra, Partha'
'Sundar Maity, Shyam'
'Ghosh, Sanjib'
'Ghosh, Prasanta'

_publ_section_title
;
 Unsymmetrical diimine chelation to M(ii) (M = Zn, Cd, Pd):
 atropisomerism, pi-pi stacking and photoluminescence.
;
_journal_issue 28
_journal_name_full 'Dalton transactions (Cambridge, England : 2003)'
_journal_page_first 7375
_journal_page_last 7384
_journal_paper_doi 10.1039/c1dt10270b
_journal_volume 40
_journal_year 2011
_chemical_formula_sum 'C14 H14 Br2 N2 Zn'
_chemical_formula_weight 435.46
_chemical_name_systematic
;
?
;
_space_group_IT_number 14
_symmetry_cell_setting monoclinic
_symmetry_space_group_name_Hall '-P 2ybc'
_symmetry_space_group_name_H-M 'P 1 21/c 1'
_atom_sites_solution_hydrogens geom
_atom_sites_solution_primary direct
_atom_sites_solution_secondary difmap
_audit_creation_method SHELXL-97
_cell_angle_alpha 90.00
_cell_angle_beta 105.942(5)
_cell_angle_gamma 90.00
_cell_formula_units_Z 4
_cell_length_a 14.411(2)
_cell_length_b 8.4524(14)
_cell_length_c 13.411(2)
_cell_measurement_reflns_used 3361
_cell_measurement_temperature 293(2)
_cell_measurement_theta_max 25.01
_cell_measurement_theta_min 2.44
_cell_volume 1570.7(4)
_computing_cell_refinement 'Bruker SMART'
_computing_data_collection 'Bruker SMART'
_computing_data_reduction 'Bruker SAINT'
_computing_molecular_graphics 'Bruker SHELXTL'
_computing_publication_material 'Bruker SHELXTL'
_computing_structure_refinement 'Bruker SHELXTL'
_computing_structure_solution 'SHELXS-97 (Sheldrick, 1990)'
_diffrn_ambient_temperature 293(2)
_diffrn_measured_fraction_theta_full 0.984
_diffrn_measured_fraction_theta_max 0.984
_diffrn_measurement_device_type 'CCD area detector'
_diffrn_measurement_method 'phi and omega scans'
_diffrn_radiation_monochromator graphite
_diffrn_radiation_source 'fine-focus sealed tube'
_diffrn_radiation_type MoK\a
_diffrn_radiation_wavelength 0.71073
_diffrn_reflns_av_R_equivalents 0.1045
_diffrn_reflns_av_sigmaI/netI 0.1036
_diffrn_reflns_limit_h_max 16
_diffrn_reflns_limit_h_min -15
_diffrn_reflns_limit_k_max 10
_diffrn_reflns_limit_k_min -9
_diffrn_reflns_limit_l_max 15
_diffrn_reflns_limit_l_min -15
_diffrn_reflns_number 12779
_diffrn_reflns_theta_full 25.00
_diffrn_reflns_theta_max 25.00
_diffrn_reflns_theta_min 1.47
_exptl_absorpt_coefficient_mu 6.639
_exptl_absorpt_correction_T_max 0.873
_exptl_absorpt_correction_T_min 0.730
_exptl_absorpt_correction_type multi-scan
_exptl_absorpt_process_details SADABS
_exptl_crystal_colour yellow
_exptl_crystal_density_diffrn 1.841
_exptl_crystal_density_method 'not measured'
_exptl_crystal_description 'opaque rectangle'
_exptl_crystal_F_000 848
_exptl_crystal_size_max 0.08
_exptl_crystal_size_mid 0.04
_exptl_crystal_size_min 0.02
_refine_diff_density_max 1.306
_refine_diff_density_min -1.401
_refine_diff_density_rms 0.263
_refine_ls_extinction_method none
_refine_ls_goodness_of_fit_ref 1.103
_refine_ls_hydrogen_treatment riding
_refine_ls_matrix_type full
_refine_ls_number_parameters 172
_refine_ls_number_reflns 2715
_refine_ls_number_restraints 0
_refine_ls_restrained_S_all 1.103
_refine_ls_R_factor_all 0.1310
_refine_ls_R_factor_gt 0.0971
_refine_ls_shift/su_max 0.000
_refine_ls_shift/su_mean 0.000
_refine_ls_structure_factor_coef Fsqd
_refine_ls_weighting_details 'calc w=1/[\s^2^(Fo^2^)+(0.2000P)^2^+0.0000P] where P=(Fo^2^+2Fc^2^)/3'
_refine_ls_weighting_scheme calc
_refine_ls_wR_factor_gt 0.2765
_refine_ls_wR_factor_ref 0.3119
_reflns_number_gt 1773
_reflns_number_total 2715
_reflns_threshold_expression >2sigma(I)
_cod_data_source_file c1dt10270b.txt
_cod_data_source_block 2
_cod_depositor_comments
;
The following automatic conversions were performed:

'_symmetry_cell_setting' value 'Monoclinic' changed to 'monoclinic'
according to /home/saulius/struct/CIF-dictionaries/cif_core.dic
dictionary named 'cif_core.dic' version 2.4.1 from
2010-06-29.

'_exptl_absorpt_correction_type' value 'Multi-scan'
changed to 'multi-scan' according to
/home/saulius/struct/CIF-dictionaries/cif_core.dic dictionary named
'cif_core.dic' version 2.4.1 from 2010-06-29.

Automatic conversion script
Id: cif_fix_values 1715 2011-07-08 13:25:40Z adriana 
;
_cod_original_cell_volume 1570.7(5)
_cod_original_sg_symbol_H-M P2(1)/c
_cod_database_code 7016104

loop_
_symmetry_equiv_pos_as_xyz
'x, y, z'
'-x, y+1/2, -z+1/2'
'-x, -y, -z'
'x, -y-1/2, z-1/2'

loop_
_atom_site_label
_atom_site_type_symbol
_atom_site_fract_x
_atom_site_fract_y
_atom_site_fract_z
_atom_site_U_iso_or_equiv
_atom_site_adp_type
_atom_site_occupancy
_atom_site_symmetry_multiplicity
_atom_site_calc_flag
_atom_site_refinement_flags
_atom_site_disorder_assembly
_atom_site_disorder_group
Zn1 Zn 0.19859(10) 0.87482(13) 0.03064(11) 0.0427(5) Uani 1 1 d . . .
Br1 Br 0.18446(11) 0.88272(15) 0.20062(11) 0.0631(6) Uani 1 1 d . . .
Br2 Br 0.21348(12) 1.11390(14) -0.04993(14) 0.0696(6) Uani 1 1 d . . .
N1 N 0.0877(7) 0.7433(10) -0.0599(7) 0.042(2) Uani 1 1 d . . .
N8 N 0.2752(7) 0.6699(10) 0.0177(7) 0.041(2) Uani 1 1 d . . .
C2 C 0.1141(8) 0.5937(12) -0.0734(8) 0.037(2) Uani 1 1 d . . .
C3 C 0.0476(10) 0.4807(15) -0.1260(9) 0.052(3) Uani 1 1 d . . .
H3A H 0.0664 0.3765 -0.1314 0.062 Uiso 1 1 calc R . .
C4 C -0.0439(9) 0.5261(15) -0.1686(10) 0.057(3) Uani 1 1 d . . .
H4A H -0.0893 0.4536 -0.2050 0.069 Uiso 1 1 calc R . .
C5 C -0.0699(9) 0.6766(16) -0.1587(10) 0.055(3) Uani 1 1 d . . .
H5A H -0.1331 0.7084 -0.1896 0.066 Uiso 1 1 calc R . .
C6 C -0.0031(8) 0.7861(15) -0.1022(9) 0.049(3) Uani 1 1 d . . .
H6A H -0.0224 0.8892 -0.0943 0.059 Uiso 1 1 calc R . .
C7 C 0.2171(8) 0.5607(13) -0.0286(9) 0.040(3) Uani 1 1 d . . .
H7A H 0.2407 0.4595 -0.0339 0.048 Uiso 1 1 calc R . .
C9 C 0.3739(9) 0.6367(12) 0.0656(8) 0.042(3) Uani 1 1 d . . .
C10 C 0.4021(9) 0.5357(13) 0.1514(9) 0.050(3) Uani 1 1 d . . .
C11 C 0.4964(10) 0.5118(14) 0.1983(10) 0.058(4) Uani 1 1 d . . .
H11A H 0.5148 0.4456 0.2557 0.070 Uiso 1 1 calc R . .
C12 C 0.5649(9) 0.5847(18) 0.1617(11) 0.061(4) Uani 1 1 d . . .
H12A H 0.6297 0.5668 0.1949 0.074 Uiso 1 1 calc R . .
C13 C 0.5407(9) 0.6845(16) 0.0763(13) 0.063(4) Uani 1 1 d . . .
H13A H 0.5890 0.7317 0.0527 0.076 Uiso 1 1 calc R . .
C14 C 0.4443(9) 0.7141(13) 0.0261(10) 0.049(3) Uani 1 1 d . . .
C15 C 0.4138(11) 0.8173(16) -0.0680(11) 0.065(4) Uani 1 1 d . . .
H15A H 0.4699 0.8597 -0.0838 0.097 Uiso 1 1 calc R . .
H15B H 0.3746 0.9025 -0.0549 0.097 Uiso 1 1 calc R . .
H15C H 0.3772 0.7559 -0.1257 0.097 Uiso 1 1 calc R . .
C16 C 0.3239(11) 0.4532(17) 0.1923(11) 0.070(4) Uani 1 1 d . . .
H16A H 0.3545 0.3884 0.2510 0.106 Uiso 1 1 calc R . .
H16B H 0.2842 0.3883 0.1386 0.106 Uiso 1 1 calc R . .
H16C H 0.2847 0.5317 0.2129 0.106 Uiso 1 1 calc R . .

loop_
_atom_site_aniso_label
_atom_site_aniso_U_11
_atom_site_aniso_U_22
_atom_site_aniso_U_33
_atom_site_aniso_U_23
_atom_site_aniso_U_13
_atom_site_aniso_U_12
Zn1 0.0414(9) 0.0285(8) 0.0514(9) -0.0041(5) 0.0016(6) 0.0019(5)
Br1 0.0707(11) 0.0640(10) 0.0502(9) -0.0077(6) 0.0094(7) 0.0069(6)
Br2 0.0773(12) 0.0315(8) 0.0972(13) 0.0090(6) 0.0193(9) 0.0019(6)
N1 0.048(6) 0.037(5) 0.042(5) 0.003(4) 0.010(4) 0.002(4)
N8 0.058(6) 0.026(4) 0.040(5) 0.000(4) 0.014(5) 0.000(4)
C2 0.032(6) 0.038(6) 0.035(6) 0.003(4) 0.000(5) -0.006(4)
C3 0.060(8) 0.044(7) 0.048(7) -0.013(5) 0.008(6) -0.014(6)
C4 0.038(7) 0.055(8) 0.064(8) -0.004(6) -0.011(6) -0.012(6)
C5 0.029(7) 0.057(8) 0.071(9) 0.013(6) -0.001(6) 0.001(5)
C6 0.026(6) 0.054(7) 0.060(8) 0.004(6) 0.001(5) 0.012(5)
C7 0.040(7) 0.031(6) 0.049(7) 0.004(5) 0.010(5) 0.007(5)
C9 0.049(8) 0.035(6) 0.032(6) -0.012(4) -0.004(5) 0.009(5)
C10 0.058(8) 0.033(6) 0.054(7) -0.002(5) 0.004(6) 0.009(5)
C11 0.052(8) 0.049(7) 0.057(8) -0.007(6) -0.014(7) 0.015(6)
C12 0.024(7) 0.074(9) 0.072(10) -0.009(7) -0.012(6) 0.017(6)
C13 0.027(7) 0.056(8) 0.109(12) -0.029(8) 0.023(7) -0.004(6)
C14 0.045(7) 0.034(6) 0.065(8) -0.007(5) 0.014(6) -0.001(5)
C15 0.074(10) 0.045(7) 0.075(10) 0.005(6) 0.020(8) -0.003(7)
C16 0.090(11) 0.059(8) 0.057(9) 0.016(7) 0.011(8) 0.014(8)

loop_
_atom_type_symbol
_atom_type_description
_atom_type_scat_dispersion_real
_atom_type_scat_dispersion_imag
_atom_type_scat_source
C C 0.0033 0.0016 'International Tables Vol C Tables 4.2.6.8 and 6.1.1.4'
H H 0.0000 0.0000 'International Tables Vol C Tables 4.2.6.8 and 6.1.1.4'
N N 0.0061 0.0033 'International Tables Vol C Tables 4.2.6.8 and 6.1.1.4'
Zn Zn 0.2839 1.4301 'International Tables Vol C Tables 4.2.6.8 and 6.1.1.4'
Br Br -0.2901 2.4595 'International Tables Vol C Tables 4.2.6.8 and 6.1.1.4'

loop_
_geom_angle_atom_site_label_1
_geom_angle_atom_site_label_2
_geom_angle_atom_site_label_3
_geom_angle
_geom_angle_site_symmetry_1
_geom_angle_site_symmetry_3
_geom_angle_publ_flag
N1 Zn1 N8 81.1(4) . . ?
N1 Zn1 Br2 110.6(3) . . ?
N8 Zn1 Br2 124.3(3) . . ?
N1 Zn1 Br1 109.3(3) . . ?
N8 Zn1 Br1 107.1(3) . . ?
Br2 Zn1 Br1 118.03(7) . . ?
C6 N1 C2 118.7(10) . . ?
C6 N1 Zn1 128.6(8) . . ?
C2 N1 Zn1 112.7(7) . . ?
C7 N8 C9 121.0(9) . . ?
C7 N8 Zn1 110.3(8) . . ?
C9 N8 Zn1 127.9(7) . . ?
N1 C2 C3 122.0(11) . . ?
N1 C2 C7 114.5(9) . . ?
C3 C2 C7 123.5(11) . . ?
C4 C3 C2 118.5(12) . . ?
C3 C4 C5 119.8(11) . . ?
C4 C5 C6 120.8(11) . . ?
N1 C6 C5 120.2(12) . . ?
N8 C7 C2 120.9(10) . . ?
C10 C9 N8 121.4(11) . . ?
C10 C9 C14 120.7(11) . . ?
N8 C9 C14 117.9(10) . . ?
C11 C10 C9 120.1(13) . . ?
C11 C10 C16 120.4(12) . . ?
C9 C10 C16 119.4(11) . . ?
C10 C11 C12 120.1(12) . . ?
C11 C12 C13 121.9(11) . . ?
C12 C13 C14 120.0(13) . . ?
C13 C14 C9 117.1(12) . . ?
C13 C14 C15 122.4(12) . . ?
C9 C14 C15 120.4(11) . . ?

loop_
_geom_bond_atom_site_label_1
_geom_bond_atom_site_label_2
_geom_bond_distance
_geom_bond_site_symmetry_2
_geom_bond_publ_flag
Zn1 N1 2.049(9) . ?
Zn1 N8 2.087(9) . ?
Zn1 Br2 2.3291(18) . ?
Zn1 Br1 2.345(2) . ?
N1 C6 1.326(13) . ?
N1 C2 1.347(13) . ?
N8 C7 1.285(15) . ?
N8 C9 1.419(15) . ?
C2 C3 1.399(15) . ?
C2 C7 1.468(15) . ?
C3 C4 1.342(18) . ?
C4 C5 1.343(18) . ?
C5 C6 1.399(17) . ?
C9 C10 1.400(16) . ?
C9 C14 1.426(17) . ?
C10 C11 1.347(17) . ?
C10 C16 1.547(19) . ?
C11 C12 1.36(2) . ?
C12 C13 1.39(2) . ?
C13 C14 1.390(17) . ?
C14 C15 1.498(18) . ?
